data_7030014
loop_
_publ_author_name
'Biswas, Rituparna'
'Diaz, Carmen'
'Bauz\'a, Antonio'
'Barcel\'o-Oliver, Miquel'
'Frontera, Antonio'
'Ghosh, Ashutosh'

_publ_section_title
;
 Triple-bridged ferromagnetic nickel(ii) complexes: A combined
 experimental and theoretical DFT study on stabilization and magnetic
 coupling.
;
_journal_issue 17
_journal_name_full 'Dalton transactions (Cambridge, England : 2003)'
_journal_page_first 6455
_journal_page_last 6467
_journal_paper_doi 10.1039/c3dt52764f
_journal_volume 43
_journal_year 2014
_chemical_formula_moiety 'C46 H48 N6 Ni2 O11'
_chemical_formula_sum 'C46 H48 N6 Ni2 O11'
_chemical_formula_weight 978.28
_chemical_name_systematic
;
 ?
;
_space_group_IT_number 2
_symmetry_cell_setting triclinic
_symmetry_Int_Tables_number 2
_symmetry_space_group_name_Hall '-P 1'
_symmetry_space_group_name_H-M 'P -1'
_atom_sites_solution_hydrogens mixed
_audit_conform_dict_location ftp://ftp.iucr.org/pub/cif_core.dic
_audit_conform_dict_name cif_core.dic
_audit_conform_dict_version 2.4.3
_audit_creation_date 2013-11-28T15:16:10-00:00
_audit_creation_method 'WinGX routine CIF_UPDATE'
_cell_angle_alpha 99.696(5)
_cell_angle_beta 97.420(5)
_cell_angle_gamma 91.907(5)
_cell_formula_units_Z 2
_cell_length_a 12.194(5)
_cell_length_b 12.681(5)
_cell_length_c 14.833(5)
_cell_measurement_reflns_used 15344
_cell_measurement_temperature 293(2)
_cell_measurement_theta_max 24.893
_cell_measurement_theta_min 1.406
_cell_measurement_wavelength 0.71073
_cell_volume 2238.4(15)
_computing_molecular_graphics 'Ortep for Windows (Farrugia, 2012)'
_computing_publication_material 'WinGX publication routines (Farrugia, 2012)'
_computing_structure_refinement 'SHELXL-2013 (Sheldrick, 2013)'
_diffrn_ambient_temperature 293(2)
_diffrn_measured_fraction_theta_full 0.94
_diffrn_measured_fraction_theta_max 0.978
_diffrn_radiation_probe x-ray
_diffrn_radiation_type MoK\a
_diffrn_radiation_wavelength 0.71073
_diffrn_reflns_av_R_equivalents 0.0236
_diffrn_reflns_Laue_measured_fraction_full 0.94
_diffrn_reflns_Laue_measured_fraction_max 0.978
_diffrn_reflns_limit_h_max 14
_diffrn_reflns_limit_h_min -14
_diffrn_reflns_limit_k_max 14
_diffrn_reflns_limit_k_min -14
_diffrn_reflns_limit_l_max 17
_diffrn_reflns_limit_l_min -17
_diffrn_reflns_number 15344
_diffrn_reflns_point_group_measured_fraction_full 0.94
_diffrn_reflns_point_group_measured_fraction_max 0.978
_diffrn_reflns_theta_full 25.242
_diffrn_reflns_theta_max 24.893
_diffrn_reflns_theta_min 1.406
_exptl_absorpt_coefficient_mu 0.909
_exptl_absorpt_correction_T_max 0.9472
_exptl_absorpt_correction_T_min 0.8983
_exptl_absorpt_correction_type empirical
_exptl_absorpt_process_details
;
"SADABS v.2.10 (Bruker,2003) was used for absorption correction."
;
_exptl_crystal_density_diffrn 1.452
_exptl_crystal_density_method 'not measured'
_exptl_crystal_F_000 1020
_exptl_crystal_size_max 0.12
_exptl_crystal_size_mid 0.08
_exptl_crystal_size_min 0.06
_refine_diff_density_max 0.313
_refine_diff_density_min -0.267
_refine_diff_density_rms 0.045
_refine_ls_extinction_method none
_refine_ls_goodness_of_fit_ref 1.05
_refine_ls_hydrogen_treatment mixed
_refine_ls_matrix_type full
_refine_ls_number_constraints 0
_refine_ls_number_parameters 792
_refine_ls_number_reflns 7613
_refine_ls_number_restraints 39
_refine_ls_restrained_S_all 1.052
_refine_ls_R_factor_all 0.0419
_refine_ls_R_factor_gt 0.0307
_refine_ls_shift/su_max 0.005
_refine_ls_shift/su_mean 0
_refine_ls_structure_factor_coef Fsqd
_refine_ls_weighting_details 'w=1/[\s^2^(Fo^2^)+(0.0364P)^2^+0.6041P] where P=(Fo^2^+2Fc^2^)/3'
_refine_ls_weighting_scheme calc
_refine_ls_wR_factor_gt 0.0763
_refine_ls_wR_factor_ref 0.0816
_reflns_number_gt 6206
_reflns_number_total 7613
_reflns_threshold_expression 'I > 2\s(I)'
_cod_data_source_file c3dt52764f2.cif
_cod_data_source_block 1
_cod_database_code 7030014
_shelx_estimated_absorpt_t_min 0.898
_shelx_estimated_absorpt_t_max 0.947

loop_
_symmetry_equiv_pos_as_xyz
'x, y, z'
'-x, -y, -z'

loop_
_atom_site_label
_atom_site_type_symbol
_atom_site_fract_x
_atom_site_fract_y
_atom_site_fract_z
_atom_site_U_iso_or_equiv
_atom_site_adp_type
_atom_site_occupancy
_atom_site_calc_flag
_atom_site_disorder_assembly
_atom_site_disorder_group
Ni2 Ni 0.27496(2) 0.17457(2) 0.35699(2) 0.03313(9) Uani 1 d . .
Ni1 Ni 0.30115(2) 0.15756(2) 0.16424(2) 0.03163(9) Uani 1 d . .
O2 O 0.38367(12) 0.09333(11) 0.28417(10) 0.0365(4) Uani 1 d . .
O3 O 0.30733(16) 0.28486(12) 0.27368(11) 0.0344(4) Uani 1 d . .
O1 O 0.16902(12) 0.11287(11) 0.22192(10) 0.0359(4) Uani 1 d . .
N2 N 0.28050(16) 0.02224(15) 0.07256(13) 0.0388(5) Uani 1 d . .
N1 N 0.22805(16) 0.24029(16) 0.05966(13) 0.0424(5) Uani 1 d . .
N4 N 0.25505(16) 0.05110(15) 0.42165(14) 0.0412(5) Uani 1 d . .
N3 N 0.38622(18) 0.25109(17) 0.47588(14) 0.0491(5) Uani 1 d . .
C15 C 0.04489(19) -0.0032(2) 0.27136(17) 0.0411(6) Uani 1 d . .
H15 H 0.0258 0.0543 0.313 0.049 Uiso 1 calc . .
C7 C 0.15040(18) -0.07228(18) 0.14801(16) 0.0353(5) Uani 1 d . .
C24 C 0.3545(2) -0.19557(19) 0.29386(18) 0.0449(6) Uani 1 d . .
C14 C -0.0036(2) -0.1011(2) 0.26853(18) 0.0482(6) Uani 1 d . .
H14 H -0.0566 -0.1091 0.307 0.058 Uiso 1 calc . .
C8 C 0.10449(19) -0.17847(19) 0.14886(16) 0.0402(6) Uani 1 d . .
C23 C 0.34387(19) -0.08101(18) 0.31871(17) 0.0390(6) Uani 1 d . .
C31 C 0.4671(2) -0.0535(2) 0.20763(19) 0.0483(6) Uani 1 d . .
H31 H 0.5034 -0.0069 0.1776 0.058 Uiso 1 calc . .
C13 C 0.0249(2) -0.1921(2) 0.20797(17) 0.0454(6) Uani 1 d . .
C32 C 0.39596(18) -0.01134(18) 0.27189(17) 0.0388(6) Uani 1 d . .
O4 O 0.45858(14) 0.19894(15) 0.14074(13) 0.0408(4) Uani 0.5 d A 1
C40 C 0.5304(17) 0.2553(17) 0.1865(16) 0.044(5) Uani 0.5 d A 1
O7 O 0.5093(18) 0.339(2) 0.2448(11) 0.039(2) Uani 0.5 d A 1
C41 C 0.642(3) 0.256(2) 0.192(3) 0.036(5) Uani 0.5 d A 1
C42 C 0.692(2) 0.178(2) 0.2350(16) 0.077(8) Uani 0.5 d A 1
H42 H 0.6488 0.1365 0.2649 0.092 Uiso 0.5 calc A 1
C43 C 0.800(2) 0.158(2) 0.2355(19) 0.090(9) Uani 0.5 d A 1
H43 H 0.8311 0.1044 0.264 0.108 Uiso 0.5 calc A 1
C44 C 0.8584(18) 0.217(2) 0.196(2) 0.081(9) Uani 0.5 d A 1
H44 H 0.933 0.2031 0.1975 0.098 Uiso 0.5 calc A 1
C45 C 0.825(2) 0.296(2) 0.1517(19) 0.088(9) Uani 0.5 d A 1
H45 H 0.8755 0.3391 0.1301 0.105 Uiso 0.5 calc A 1
C46 C 0.715(2) 0.3098(19) 0.1398(14) 0.043(5) Uani 0.5 d A 1
N6 N 0.6837(13) 0.3874(10) 0.1008(8) 0.051(3) Uani 0.5 d A 1
O10 O 0.7425(12) 0.4445(13) 0.0752(13) 0.115(5) Uani 0.5 d A 1
O11 O 0.5742(17) 0.4078(17) 0.0915(14) 0.131(8) Uani 0.5 d A 1
O4' O 0.45858(14) 0.19894(15) 0.14074(13) 0.0408(4) Uani 0.5 d A 2
C40' C 0.5226(10) 0.2727(15) 0.2011(14) 0.024(3) Uani 0.5 d A 2
O7' O 0.5018(19) 0.335(2) 0.2693(12) 0.045(3) Uani 0.5 d A 2
C41' C 0.653(3) 0.238(2) 0.188(3) 0.037(5) Uani 0.5 d A 2
C42' C 0.6931(15) 0.1623(17) 0.2367(11) 0.035(3) Uani 0.5 d A 2
H42' H 0.6453 0.1242 0.2651 0.042 Uiso 0.5 calc A 2
C43' C 0.8051(12) 0.1411(17) 0.2441(13) 0.038(2) Uani 0.5 d A 2
H43' H 0.8322 0.0903 0.2785 0.046 Uiso 0.5 calc A 2
C44' C 0.8794(15) 0.1989(17) 0.1978(17) 0.040(3) Uani 0.5 d A 2
H44' H 0.9538 0.1843 0.1992 0.048 Uiso 0.5 calc A 2
C45' C 0.8338(19) 0.2772(19) 0.1513(14) 0.042(3) Uani 0.5 d A 2
H45' H 0.875 0.3145 0.117 0.05 Uiso 0.5 calc A 2
C46' C 0.721(2) 0.297(2) 0.1590(14) 0.041(4) Uani 0.5 d A 2
N6' N 0.666(2) 0.3870(17) 0.1006(14) 0.115(8) Uani 0.5 d A 2
O10' O 0.7398(15) 0.4666(15) 0.1050(15) 0.162(7) Uani 0.5 d A 2
O11' O 0.5818(12) 0.3796(14) 0.0698(11) 0.090(4) Uani 0.5 d A 2
C16 C 0.12476(18) 0.01471(18) 0.21226(16) 0.0346(5) Uani 1 d . .
C6 C 0.21733(19) -0.05903(19) 0.07676(17) 0.0400(6) Uani 1 d . .
H6 H 0.2142 -0.1163 0.0281 0.048 Uiso 1 calc . .
C22 C 0.2872(2) -0.04372(19) 0.39650(17) 0.0424(6) Uani 1 d . .
H22 H 0.2721 -0.0941 0.4328 0.051 Uiso 1 calc . .
O6 O 0.14118(14) 0.25749(14) 0.39991(11) 0.0398(4) Uani 0.5 d B 3
C33 C 0.117(3) 0.336(2) 0.3755(17) 0.044(6) Uani 0.5 d B 3
O5 O 0.1659(19) 0.4020(16) 0.3393(16) 0.051(3) Uani 0.5 d B 3
C34 C 0.005(2) 0.369(2) 0.4015(19) 0.033(4) Uani 0.5 d B 3
C36 C -0.175(3) 0.345(2) 0.463(2) 0.064(7) Uani 0.5 d B 3
H36 H -0.2176 0.3126 0.4995 0.077 Uiso 0.5 calc B 3
C37 C -0.217(3) 0.424(3) 0.413(3) 0.079(11) Uani 0.5 d B 3
H37 H -0.2892 0.4424 0.4204 0.095 Uiso 0.5 calc B 3
C38 C -0.1720(16) 0.4700(15) 0.3630(18) 0.055(4) Uani 0.5 d B 3
H38 H -0.2083 0.5191 0.3315 0.066 Uiso 0.5 calc B 3
C39 C -0.055(3) 0.445(3) 0.3528(18) 0.066(9) Uani 0.5 d B 3
H39 H -0.0189 0.48 0.3138 0.08 Uiso 0.5 calc B 3
C35 C -0.0662(17) 0.3185(12) 0.4554(12) 0.028(3) Uani 0.5 d B 3
N5 N -0.030(3) 0.241(3) 0.509(3) 0.065(7) Uani 0.5 d B 3
O8 O -0.060(3) 0.1490(18) 0.4689(19) 0.106(6) Uani 0.5 d B 3
O9 O 0.048(3) 0.2729(19) 0.571(2) 0.074(5) Uani 0.5 d B 3
O6' O 0.14118(14) 0.25749(14) 0.39991(11) 0.0398(4) Uani 0.5 d B 4
C33' C 0.098(2) 0.3455(17) 0.3732(16) 0.031(4) Uani 0.5 d B 4
O5' O 0.1435(19) 0.3910(18) 0.3158(16) 0.056(4) Uani 0.5 d B 4
C34' C -0.0147(19) 0.3835(19) 0.3893(16) 0.026(3) Uani 0.5 d B 4
C36' C -0.184(2) 0.358(3) 0.445(2) 0.060(6) Uani 0.5 d B 4
H36' H -0.2238 0.3209 0.4806 0.072 Uiso 0.5 calc B 4
C37' C -0.233(3) 0.433(3) 0.401(3) 0.067(6) Uani 0.5 d B 4
H37' H -0.3077 0.4464 0.399 0.08 Uiso 0.5 calc B 4
C38' C -0.1500(18) 0.4929(18) 0.3554(19) 0.054(3) Uani 0.5 d B 4
H38' H -0.1726 0.5515 0.3291 0.065 Uiso 0.5 calc B 4
C39' C -0.050(2) 0.464(3) 0.3525(13) 0.038(3) Uani 0.5 d B 4
H39' H -0.0024 0.5017 0.3236 0.046 Uiso 0.5 calc B 4
C35' C -0.077(2) 0.3390(15) 0.4379(14) 0.039(3) Uani 0.5 d B 4
N5' N -0.029(2) 0.253(3) 0.494(2) 0.056(6) Uani 0.5 d B 4
O8' O -0.074(3) 0.1626(18) 0.4845(19) 0.117(7) Uani 0.5 d B 4
O9' O 0.035(4) 0.278(2) 0.564(3) 0.094(8) Uani 0.5 d B 4
C29 C 0.4275(2) -0.2336(2) 0.2309(2) 0.0540(7) Uani 1 d . .
C5 C 0.3289(2) 0.0225(2) -0.01292(18) 0.0524(7) Uani 1 d . .
H5A H 0.3261 -0.0499 -0.0473 0.063 Uiso 1 calc . .
H5B H 0.4059 0.0487 0.0018 0.063 Uiso 1 calc . .
C9 C 0.1392(2) -0.2722(2) 0.09647(18) 0.0511(7) Uani 1 d . .
H9 H 0.1953 -0.2664 0.0603 0.061 Uiso 1 calc . .
C25 C 0.2913(3) -0.2720(2) 0.3267(2) 0.0591(8) Uani 1 d . .
H25 H 0.2374 -0.2494 0.3635 0.071 Uiso 1 calc . .
C30 C 0.4833(2) -0.1594(2) 0.1889(2) 0.0579(7) Uani 1 d . .
H30 H 0.532 -0.1839 0.1478 0.069 Uiso 1 calc . .
C12 C -0.0230(3) -0.2956(2) 0.2075(2) 0.0639(8) Uani 1 d . .
H12 H -0.0771 -0.3039 0.2449 0.077 Uiso 1 calc . .
C3 C 0.2750(2) 0.2109(2) -0.02903(18) 0.0542(7) Uani 1 d . .
H3A H 0.3528 0.2347 -0.0184 0.065 Uiso 1 calc . .
H3B H 0.2381 0.2503 -0.0738 0.065 Uiso 1 calc . .
C21 C 0.2167(2) 0.0743(2) 0.51219(18) 0.0565(7) Uani 1 d . .
H21A H 0.1989 0.0077 0.5324 0.068 Uiso 1 calc . .
H21B H 0.1501 0.1139 0.5075 0.068 Uiso 1 calc . .
C1 C 0.1075(2) 0.2161(3) 0.0452(2) 0.0701(9) Uani 1 d . .
H1A H 0.0923 0.1403 0.0268 0.105 Uiso 1 calc . .
H1B H 0.0736 0.2523 -0.0022 0.105 Uiso 1 calc . .
H1C H 0.0779 0.2401 0.1016 0.105 Uiso 1 calc . .
C19 C 0.3367(3) 0.2492(2) 0.56217(19) 0.0634(8) Uani 1 d . .
H19A H 0.2706 0.2897 0.5594 0.076 Uiso 1 calc . .
H19B H 0.3887 0.2861 0.6137 0.076 Uiso 1 calc . .
C10 C 0.0919(3) -0.3714(2) 0.0979(2) 0.0675(9) Uani 1 d . .
H10 H 0.1152 -0.4315 0.0619 0.081 Uiso 1 calc . .
C20 C 0.3057(3) 0.1394(3) 0.58213(19) 0.0696(9) Uani 1 d . .
H20A H 0.3717 0.0989 0.5855 0.084 Uiso 1 calc . .
H20B H 0.2806 0.1485 0.6423 0.084 Uiso 1 calc . .
C4 C 0.2655(3) 0.0933(2) -0.07094(19) 0.0591(7) Uani 1 d . .
H4A H 0.1879 0.0691 -0.0815 0.071 Uiso 1 calc . .
H4B H 0.292 0.0848 -0.1305 0.071 Uiso 1 calc . .
C26 C 0.3077(3) -0.3791(2) 0.3057(3) 0.0792(11) Uani 1 d . .
H26 H 0.2661 -0.4281 0.3294 0.095 Uiso 1 calc . .
C28 C 0.4428(3) -0.3452(2) 0.2105(2) 0.0747(10) Uani 1 d . .
H28 H 0.4923 -0.3705 0.1703 0.09 Uiso 1 calc . .
C11 C 0.0097(3) -0.3831(2) 0.1525(2) 0.0765(10) Uani 1 d . .
H11 H -0.0232 -0.4505 0.1517 0.092 Uiso 1 calc . .
C18 C 0.4117(3) 0.3651(2) 0.4727(2) 0.0691(9) Uani 1 d . .
H18A H 0.3447 0.4028 0.4722 0.104 Uiso 1 calc . .
H18B H 0.4439 0.3704 0.4178 0.104 Uiso 1 calc . .
H18C H 0.463 0.3961 0.5259 0.104 Uiso 1 calc . .
C17 C 0.4914(2) 0.1962(3) 0.4770(2) 0.0709(9) Uani 1 d . .
H17A H 0.4773 0.1219 0.4798 0.106 Uiso 1 calc . .
H17B H 0.5421 0.2289 0.5301 0.106 Uiso 1 calc . .
H17C H 0.523 0.202 0.422 0.106 Uiso 1 calc . .
C2 C 0.2503(3) 0.3574(2) 0.0874(2) 0.0668(8) Uani 1 d . .
H2A H 0.3288 0.3739 0.0966 0.1 Uiso 1 calc . .
H2B H 0.2208 0.3814 0.1438 0.1 Uiso 1 calc . .
H2C H 0.2158 0.3929 0.0397 0.1 Uiso 1 calc . .
C27 C 0.3858(4) -0.4151(2) 0.2494(3) 0.0854(12) Uani 1 d . .
H27 H 0.3992 -0.4875 0.2382 0.102 Uiso 1 calc . .
H3WB H 0.371(3) 0.310(2) 0.273(2) 0.068(10) Uiso 1 d . .
H3WA H 0.259(3) 0.330(2) 0.289(2) 0.067(9) Uiso 1 d . .

loop_
_atom_site_aniso_label
_atom_site_aniso_U_11
_atom_site_aniso_U_22
_atom_site_aniso_U_33
_atom_site_aniso_U_23
_atom_site_aniso_U_13
_atom_site_aniso_U_12
Ni2 0.03920(17) 0.02749(16) 0.03261(17) 0.00624(12) 0.00343(13) 0.00126(12)
Ni1 0.03139(16) 0.02908(16) 0.03385(17) 0.00402(12) 0.00460(12) 0.00029(12)
O2 0.0424(9) 0.0270(8) 0.0412(9) 0.0079(7) 0.0066(7) 0.0033(7)
O3 0.0352(9) 0.0275(9) 0.0415(10) 0.0058(7) 0.0090(8) 0.0026(8)
O1 0.0372(8) 0.0308(9) 0.0390(9) 0.0034(7) 0.0074(7) -0.0016(7)
N2 0.0398(11) 0.0376(11) 0.0373(11) 0.0005(9) 0.0068(9) 0.0007(9)
N1 0.0411(11) 0.0487(13) 0.0382(12) 0.0112(10) 0.0035(9) 0.0053(9)
N4 0.0481(12) 0.0371(12) 0.0401(12) 0.0125(9) 0.0049(9) 0.0004(9)
N3 0.0538(13) 0.0488(13) 0.0396(13) 0.0031(10) -0.0047(10) -0.0019(10)
C15 0.0379(13) 0.0437(14) 0.0412(14) 0.0073(11) 0.0041(11) 0.0004(11)
C7 0.0343(12) 0.0339(13) 0.0350(13) 0.0039(10) -0.0024(10) -0.0011(10)
C24 0.0514(15) 0.0309(13) 0.0470(15) 0.0093(11) -0.0161(12) -0.0018(11)
C14 0.0437(14) 0.0577(17) 0.0452(15) 0.0179(13) 0.0050(12) -0.0088(12)
C8 0.0411(13) 0.0379(14) 0.0371(14) 0.0072(11) -0.0114(11) -0.0025(10)
C23 0.0392(13) 0.0323(13) 0.0429(14) 0.0102(11) -0.0083(11) 0.0011(10)
C31 0.0477(15) 0.0368(14) 0.0619(18) 0.0097(12) 0.0103(13) 0.0071(11)
C13 0.0500(15) 0.0440(15) 0.0396(15) 0.0139(12) -0.0083(12) -0.0107(12)
C32 0.0354(12) 0.0331(13) 0.0446(15) 0.0061(11) -0.0061(11) 0.0032(10)
O4 0.0337(9) 0.0428(10) 0.0439(11) 0.0045(9) 0.0035(8) -0.0042(8)
C40 0.073(10) 0.024(6) 0.041(7) 0.005(6) 0.026(5) 0.023(4)
O7 0.036(4) 0.039(4) 0.044(7) -0.005(6) 0.025(5) -0.001(3)
C41 0.022(5) 0.040(11) 0.041(6) -0.010(8) 0.012(4) 0.007(8)
C42 0.061(12) 0.059(11) 0.103(13) -0.020(8) 0.030(9) 0.002(8)
C43 0.118(17) 0.072(12) 0.073(10) 0.009(7) -0.019(9) 0.039(9)
C44 0.041(11) 0.104(17) 0.084(11) -0.027(10) 0.001(9) 0.027(8)
C45 0.049(10) 0.102(18) 0.094(11) -0.033(10) 0.013(8) -0.014(10)
C46 0.049(7) 0.050(9) 0.030(7) 0.008(6) 0.006(5) -0.018(7)
N6 0.042(5) 0.043(5) 0.069(6) 0.016(4) 0.006(4) -0.004(3)
O10 0.087(6) 0.103(7) 0.192(12) 0.095(8) 0.072(7) 0.022(6)
O11 0.137(13) 0.103(10) 0.180(11) 0.064(7) 0.070(8) 0.027(6)
O4' 0.0337(9) 0.0428(10) 0.0439(11) 0.0045(9) 0.0035(8) -0.0042(8)
C40' 0.010(4) 0.024(7) 0.034(6) -0.007(5) 0.007(4) -0.001(4)
O7' 0.044(4) 0.044(4) 0.047(8) -0.008(6) 0.027(5) -0.006(3)
C41' 0.038(12) 0.017(6) 0.052(9) -0.003(5) 0.004(7) 0.006(6)
C42' 0.025(7) 0.036(6) 0.043(6) 0.014(5) -0.006(4) 0.004(4)
C43' 0.021(5) 0.042(5) 0.050(6) 0.005(4) 0.000(4) 0.007(4)
C44' 0.010(4) 0.055(6) 0.053(5) -0.001(5) 0.008(3) 0.010(5)
C45' 0.036(6) 0.046(5) 0.048(6) 0.013(5) 0.020(5) 0.007(4)
C46' 0.045(5) 0.043(5) 0.040(8) 0.015(5) 0.009(5) 0.013(4)
N6' 0.092(12) 0.123(13) 0.163(15) 0.067(10) 0.083(12) 0.011(10)
O10' 0.155(11) 0.148(11) 0.188(14) 0.078(9) 0.005(9) -0.083(9)
O11' 0.043(5) 0.102(9) 0.144(9) 0.086(8) 0.001(5) 0.013(4)
C16 0.0316(12) 0.0342(13) 0.0370(13) 0.0092(10) -0.0022(10) -0.0008(10)
C6 0.0459(14) 0.0318(13) 0.0379(14) -0.0033(10) 0.0015(11) 0.0011(11)
C22 0.0473(14) 0.0373(14) 0.0434(15) 0.0186(12) -0.0039(12) -0.0044(11)
O6 0.0491(10) 0.0329(10) 0.0399(10) 0.0087(8) 0.0116(8) 0.0064(8)
C33 0.030(7) 0.057(11) 0.038(7) -0.016(7) 0.010(4) 0.010(6)
O5 0.047(7) 0.032(3) 0.084(11) 0.025(5) 0.025(6) 0.005(4)
C34 0.035(9) 0.028(7) 0.034(6) 0.007(4) -0.005(5) 0.015(5)
C36 0.073(11) 0.053(7) 0.072(13) -0.001(9) 0.040(11) 0.008(6)
C37 0.037(11) 0.099(15) 0.099(18) 0.000(11) 0.021(13) 0.027(8)
C38 0.033(8) 0.047(10) 0.090(9) 0.010(7) 0.025(6) 0.007(7)
C39 0.061(10) 0.053(15) 0.084(13) -0.004(7) 0.032(8) 0.000(8)
C35 0.044(5) 0.021(6) 0.025(6) 0.016(4) 0.011(4) 0.004(4)
N5 0.070(9) 0.072(11) 0.072(16) 0.042(8) 0.039(7) 0.015(8)
O8 0.106(10) 0.052(6) 0.153(10) 0.000(6) 0.025(7) -0.021(5)
O9 0.113(13) 0.071(7) 0.041(7) 0.009(6) 0.028(10) 0.007(8)
O6' 0.0491(10) 0.0329(10) 0.0399(10) 0.0087(8) 0.0116(8) 0.0064(8)
C33' 0.034(10) 0.017(4) 0.048(6) 0.014(4) 0.015(5) 0.008(5)
O5' 0.047(8) 0.062(7) 0.075(9) 0.034(6) 0.027(6) 0.019(5)
C34' 0.024(6) 0.024(6) 0.032(7) 0.010(4) 0.004(5) 0.013(5)
C36' 0.043(7) 0.079(12) 0.065(10) 0.021(7) 0.017(5) -0.002(7)
C37' 0.039(10) 0.059(8) 0.091(11) -0.013(9) -0.003(8) 0.010(8)
C38' 0.053(9) 0.039(7) 0.073(6) 0.014(5) 0.014(6) -0.010(5)
C39' 0.049(8) 0.026(6) 0.040(7) 0.005(4) 0.004(5) 0.014(5)
C35' 0.065(7) 0.029(6) 0.032(7) 0.021(4) 0.008(5) 0.017(5)
N5' 0.075(9) 0.060(10) 0.039(7) 0.007(10) 0.034(6) -0.024(8)
O8' 0.111(10) 0.073(11) 0.183(17) 0.073(12) 0.019(10) -0.026(9)
O9' 0.115(11) 0.121(14) 0.052(9) 0.022(8) 0.011(6) 0.041(8)
C29 0.0598(17) 0.0316(14) 0.0627(18) 0.0018(13) -0.0127(14) 0.0051(12)
C5 0.0569(16) 0.0535(17) 0.0435(16) -0.0084(13) 0.0182(13) -0.0038(13)
C9 0.0596(17) 0.0386(15) 0.0491(16) 0.0050(12) -0.0103(13) 0.0000(12)
C25 0.0747(19) 0.0394(16) 0.0575(18) 0.0140(13) -0.0168(15) -0.0089(14)
C30 0.0562(17) 0.0458(16) 0.070(2) 0.0001(14) 0.0110(15) 0.0147(13)
C12 0.082(2) 0.0557(19) 0.0519(18) 0.0187(15) -0.0019(15) -0.0257(16)
C3 0.0588(17) 0.0615(18) 0.0445(16) 0.0142(14) 0.0093(13) 0.0004(14)
C21 0.0749(19) 0.0527(17) 0.0476(17) 0.0195(14) 0.0156(15) 0.0019(14)
C1 0.0433(16) 0.112(3) 0.0594(19) 0.0320(19) -0.0012(14) 0.0151(16)
C19 0.079(2) 0.066(2) 0.0370(16) -0.0014(14) -0.0036(14) -0.0048(16)
C10 0.099(2) 0.0352(16) 0.061(2) 0.0078(14) -0.0139(18) 0.0000(16)
C20 0.095(2) 0.079(2) 0.0348(16) 0.0119(15) 0.0088(16) 0.0053(18)
C4 0.0692(19) 0.0671(19) 0.0399(16) 0.0044(14) 0.0128(14) -0.0079(15)
C26 0.112(3) 0.0370(17) 0.080(2) 0.0185(17) -0.024(2) -0.0182(18)
C28 0.092(2) 0.0378(17) 0.085(2) -0.0043(16) -0.0085(19) 0.0126(16)
C11 0.111(3) 0.0413(18) 0.071(2) 0.0170(17) -0.015(2) -0.0261(18)
C18 0.086(2) 0.0534(18) 0.0559(19) -0.0064(15) -0.0083(16) -0.0209(16)
C17 0.0509(17) 0.094(2) 0.059(2) 0.0054(18) -0.0172(14) 0.0063(16)
C2 0.094(2) 0.0520(18) 0.0589(19) 0.0217(15) 0.0080(17) 0.0212(16)
C27 0.123(3) 0.0278(16) 0.094(3) 0.0045(17) -0.020(2) 0.0002(19)

loop_
_atom_type_symbol
_atom_type_description
_atom_type_scat_dispersion_real
_atom_type_scat_dispersion_imag
_atom_type_scat_source
C C 0.0033 0.0016 'International Tables Vol C Tables 4.2.6.8 and 6.1.1.4'
H H 0 0 'International Tables Vol C Tables 4.2.6.8 and 6.1.1.4'
N N 0.0061 0.0033 'International Tables Vol C Tables 4.2.6.8 and 6.1.1.4'
O O 0.0106 0.006 'International Tables Vol C Tables 4.2.6.8 and 6.1.1.4'
Ni Ni 0.3393 1.1124 'International Tables Vol C Tables 4.2.6.8 and 6.1.1.4'

loop_
_geom_angle_atom_site_label_1
_geom_angle_atom_site_label_2
_geom_angle_atom_site_label_3
_geom_angle
N4 Ni2 O2 90.01(7)
N4 Ni2 O3 170.33(8)
O2 Ni2 O3 80.72(7)
N4 Ni2 O6 96.87(8)
O2 Ni2 O6 165.83(6)
O3 Ni2 O6 91.61(7)
N4 Ni2 N3 88.44(8)
O2 Ni2 N3 99.74(8)
O3 Ni2 N3 95.79(8)
O6 Ni2 N3 92.84(8)
N4 Ni2 O1 99.81(7)
O2 Ni2 O1 78.26(6)
O3 Ni2 O1 75.74(6)
O6 Ni2 O1 88.34(6)
N3 Ni2 O1 171.48(7)
N4 Ni2 Ni1 125.14(6)
O2 Ni2 Ni1 49.95(4)
O3 Ni2 Ni1 45.98(5)
O6 Ni2 Ni1 116.57(5)
N3 Ni2 Ni1 128.45(6)
O1 Ni2 Ni1 44.31(4)
N2 Ni1 O1 90.28(7)
N2 Ni1 O4 96.31(8)
O1 Ni1 O4 164.08(7)
N2 Ni1 O3 170.13(7)
O1 Ni1 O3 80.54(7)
O4 Ni1 O3 91.69(8)
N2 Ni1 N1 88.97(8)
O1 Ni1 N1 102.95(7)
O4 Ni1 N1 91.67(7)
O3 Ni1 N1 96.59(8)
N2 Ni1 O2 98.63(7)
O1 Ni1 O2 78.66(6)
O4 Ni1 O2 86.01(6)
O3 Ni1 O2 76.11(6)
N1 Ni1 O2 172.25(7)
N2 Ni1 Ni2 124.81(6)
O1 Ni1 Ni2 50.63(4)
O4 Ni1 Ni2 114.46(5)
O3 Ni1 Ni2 45.88(5)
N1 Ni1 Ni2 131.53(6)
O2 Ni1 Ni2 44.13(4)
C32 O2 Ni2 126.90(14)
C32 O2 Ni1 116.65(14)
Ni2 O2 Ni1 85.92(6)
Ni2 O3 Ni1 88.15(7)
C16 O1 Ni1 126.03(14)
C16 O1 Ni2 115.84(13)
Ni1 O1 Ni2 85.06(6)
C6 N2 C5 117.5(2)
C6 N2 Ni1 125.36(17)
C5 N2 Ni1 116.49(16)
C1 N1 C2 108.9(2)
C1 N1 C3 110.6(2)
C2 N1 C3 105.5(2)
C1 N1 Ni1 108.61(16)
C2 N1 Ni1 110.99(16)
C3 N1 Ni1 112.20(15)
C22 N4 C21 117.2(2)
C22 N4 Ni2 125.12(17)
C21 N4 Ni2 117.01(16)
C18 N3 C17 107.8(2)
C18 N3 C19 106.4(2)
C17 N3 C19 111.6(2)
C18 N3 Ni2 111.83(16)
C17 N3 Ni2 108.23(16)
C19 N3 Ni2 111.04(17)
C14 C15 C16 121.9(2)
C16 C7 C8 119.9(2)
C16 C7 C6 122.2(2)
C8 C7 C6 117.9(2)
C25 C24 C29 117.6(2)
C25 C24 C23 123.0(3)
C29 C24 C23 119.4(2)
C15 C14 C13 121.3(2)
C13 C8 C9 117.2(2)
C13 C8 C7 119.5(2)
C9 C8 C7 123.2(2)
C32 C23 C22 122.6(2)
C32 C23 C24 119.3(2)
C22 C23 C24 117.9(2)
C30 C31 C32 121.8(3)
C8 C13 C12 119.9(3)
C8 C13 C14 118.8(2)
C12 C13 C14 121.3(3)
O2 C32 C23 123.7(2)
O2 C32 C31 117.3(2)
C23 C32 C31 119.0(2)
C40 O4 Ni1 131.7(11)
O4 C40 O7 121(2)
O4 C40 C41 133(2)
O7 C40 C41 106(2)
C40 C41 C42 115(3)
C40 C41 C46 129(3)
C42 C41 C46 114(3)
C43 C42 C41 123(3)
C44 C43 C42 118(3)
C43 C44 C45 128(2)
C44 C45 C46 117(2)
N6 C46 C45 117(2)
N6 C46 C41 122(2)
C45 C46 C41 119(2)
O10 N6 C46 123.9(19)
O10 N6 O11 117.2(15)
C46 N6 O11 119(2)
O7' C40' C41' 121.9(19)
C46' C41' C42' 118(3)
C46' C41' C40' 123(3)
C42' C41' C40' 116(3)
C41' C42' C43' 121(3)
C42' C43' C44' 120(2)
C45' C44' C43' 116.8(17)
C44' C45' C46' 116.5(15)
C41' C46' C45' 126(3)
C41' C46' N6' 116(3)
C45' C46' N6' 116(2)
O11' N6' O10' 128(2)
O11' N6' C46' 122(2)
O10' N6' C46' 110(2)
O1 C16 C7 124.5(2)
O1 C16 C15 117.2(2)
C7 C16 C15 118.3(2)
N2 C6 C7 127.7(2)
N4 C22 C23 127.6(2)
C33 O6 Ni2 122.1(16)
O6 C33 O5 134(3)
O6 C33 C34 112(2)
O5 C33 C34 114(3)
C35 C34 C39 111(2)
C35 C34 C33 128.5(19)
C39 C34 C33 119(3)
C35 C36 C37 117(3)
C38 C37 C36 128(4)
C37 C38 C39 117(3)
C34 C39 C38 123(3)
C36 C35 N5 113(2)
C36 C35 C34 123.7(19)
N5 C35 C34 123(2)
O8 N5 O9 130(4)
O8 N5 C35 112(3)
O9 N5 C35 115(4)
O5' C33' C34' 114(2)
C35' C34' C39' 119(3)
C35' C34' C33' 122.4(18)
C39' C34' C33' 118(2)
C37' C36' C35' 119(3)
C36' C37' C38' 112(3)
C39' C38' C37' 122(3)
C38' C39' C34' 121(3)
C34' C35' C36' 126(2)
C34' C35' N5' 120(2)
C36' C35' N5' 114(3)
O9' N5' O8' 114(4)
O9' N5' C35' 121(3)
O8' N5' C35' 123(3)
C24 C29 C30 119.0(2)
C24 C29 C28 119.5(3)
C30 C29 C28 121.5(3)
N2 C5 C4 109.9(2)
C10 C9 C8 121.3(3)
C26 C25 C24 121.3(3)
C31 C30 C29 121.2(3)
C11 C12 C13 120.6(3)
N1 C3 C4 116.0(2)
N4 C21 C20 110.2(2)
N3 C19 C20 116.3(2)
C9 C10 C11 120.8(3)
C21 C20 C19 115.3(2)
C5 C4 C3 114.5(2)
C25 C26 C27 120.4(3)
C27 C28 C29 120.4(3)
C12 C11 C10 120.0(3)
C28 C27 C26 120.4(3)

loop_
_geom_bond_atom_site_label_1
_geom_bond_atom_site_label_2
_geom_bond_distance
Ni2 N4 1.993(2)
Ni2 O2 2.0177(16)
Ni2 O3 2.0761(17)
Ni2 O6 2.0806(19)
Ni2 N3 2.147(2)
Ni2 O1 2.2431(16)
Ni2 Ni1 2.8906(10)
Ni1 N2 1.988(2)
Ni1 O1 2.0267(16)
Ni1 O4 2.0615(18)
Ni1 O3 2.0796(17)
Ni1 N1 2.134(2)
Ni1 O2 2.2183(16)
O2 C32 1.325(3)
O1 C16 1.318(3)
N2 C6 1.281(3)
N2 C5 1.466(3)
N1 C1 1.472(3)
N1 C2 1.479(3)
N1 C3 1.497(3)
N4 C22 1.287(3)
N4 C21 1.465(3)
N3 C18 1.478(3)
N3 C17 1.479(3)
N3 C19 1.488(3)
C15 C14 1.348(3)
C15 C16 1.429(3)
C7 C16 1.403(3)
C7 C8 1.444(3)
C7 C6 1.444(3)
C24 C25 1.406(4)
C24 C29 1.411(4)
C24 C23 1.452(3)
C14 C13 1.421(4)
C8 C13 1.415(3)
C8 C9 1.416(3)
C23 C32 1.396(3)
C23 C22 1.441(3)
C31 C30 1.351(3)
C31 C32 1.421(3)
C13 C12 1.416(4)
O4 C40 1.17(2)
C40 O7 1.31(3)
C40 C41 1.36(5)
C41 C42 1.38(4)
C41 C46 1.47(5)
C42 C43 1.35(3)
C43 C44 1.28(3)
C44 C45 1.32(4)
C45 C46 1.36(4)
C46 N6 1.27(3)
N6 O10 1.15(2)
N6 O11 1.36(2)
C40' O7' 1.23(3)
C40' C41' 1.69(4)
C41' C46' 1.26(5)
C41' C42' 1.37(4)
C42' C43' 1.39(2)
C43' C44' 1.46(2)
C44' C45' 1.39(3)
C45' C46' 1.43(3)
C46' N6' 1.65(3)
N6' O11' 1.07(2)
N6' O10' 1.32(3)
O6 C33 1.15(3)
C33 O5 1.25(3)
C33 C34 1.52(4)
C34 C35 1.46(4)
C34 C39 1.47(3)
C36 C35 1.39(4)
C36 C37 1.41(6)
C37 C38 1.20(5)
C38 C39 1.49(4)
C35 N5 1.41(4)
N5 O8 1.24(4)
N5 O9 1.24(5)
C33' O5' 1.28(3)
C33' C34' 1.50(4)
C34' C35' 1.29(4)
C34' C39' 1.30(3)
C36' C37' 1.35(6)
C36' C35' 1.36(4)
C37' C38' 1.54(5)
C38' C39' 1.29(4)
C35' N5' 1.56(4)
N5' O9' 1.21(5)
N5' O8' 1.23(4)
C29 C30 1.415(4)
C29 C28 1.420(4)
C5 C4 1.510(4)
C9 C10 1.370(4)
C25 C26 1.369(4)
C12 C11 1.365(4)
C3 C4 1.511(4)
C21 C20 1.515(4)
C19 C20 1.517(4)
C10 C11 1.387(5)
C26 C27 1.385(5)
C28 C27 1.354(5)

loop_
_geom_hbond_atom_site_label_D
_geom_hbond_atom_site_label_H
_geom_hbond_atom_site_label_A
_geom_hbond_distance_DH
_geom_hbond_distance_HA
_geom_hbond_distance_DA
_geom_hbond_angle_DHA
_geom_hbond_site_symmetry_A
C5 H5B O4 0.97 2.56 3.133(3) 118 .
C3 H3A O4 0.97 2.66 3.173(3) 113.7 .
C21 H21A O8 0.97 2.56 3.44(2) 149.5 2_556
C21 H21A O8' 0.97 2.56 3.43(2) 149.9 2_556
C21 H21B O6 0.97 2.61 3.173(3) 117 .
C21 H21B O8 0.97 2.62 3.54(3) 158.7 .
C21 H21B O9 0.97 2.51 3.37(3) 147.8 .
C21 H21B O9' 0.97 2.63 3.51(4) 151.3 .
C19 H19A O6 0.97 2.63 3.179(4) 116.1 .
C18 H18B O7 0.96 2.75 3.694(14) 166.3 .
C2 H2B O3 0.96 2.59 3.061(3) 110.8 .
O3 H3WB O4 0.83(3) 2.58(3) 2.971(3) 110(2) .
O3 H3WB O7 0.83(3) 1.83(4) 2.643(19) 165(3) .
O3 H3WA O5 0.86(3) 1.65(4) 2.50(3) 166(3) .
O3 H3WA O5' 0.86(3) 1.69(4) 2.53(3) 165(3) .

loop_
_geom_torsion_atom_site_label_1
_geom_torsion_atom_site_label_2
_geom_torsion_atom_site_label_3
_geom_torsion_atom_site_label_4
_geom_torsion
C16 C15 C14 C13 1.7(4)
C16 C7 C8 C13 6.7(3)
C6 C7 C8 C13 -170.1(2)
C16 C7 C8 C9 -169.9(2)
C6 C7 C8 C9 13.2(3)
C25 C24 C23 C32 -169.7(2)
C29 C24 C23 C32 7.5(3)
C25 C24 C23 C22 15.4(3)
C29 C24 C23 C22 -167.4(2)
C9 C8 C13 C12 -4.9(3)
C7 C8 C13 C12 178.3(2)
C9 C8 C13 C14 173.6(2)
C7 C8 C13 C14 -3.2(3)
C15 C14 C13 C8 -1.0(4)
C15 C14 C13 C12 177.6(2)
Ni2 O2 C32 C23 -8.9(3)
Ni1 O2 C32 C23 -115.0(2)
Ni2 O2 C32 C31 171.55(16)
Ni1 O2 C32 C31 65.4(2)
C22 C23 C32 O2 -11.2(3)
C24 C23 C32 O2 174.2(2)
C22 C23 C32 C31 168.3(2)
C24 C23 C32 C31 -6.3(3)
C30 C31 C32 O2 -178.7(2)
C30 C31 C32 C23 1.7(4)
Ni1 O4 C40 O7 -31(3)
Ni1 O4 C40 C41 151(3)
O4 C40 C41 C42 -74(4)
O7 C40 C41 C42 108(3)
O4 C40 C41 C46 89(4)
O7 C40 C41 C46 -88(3)
C40 C41 C42 C43 171(3)
C46 C41 C42 C43 5(4)
C41 C42 C43 C44 1(5)
C42 C43 C44 C45 -1(5)
C43 C44 C45 C46 -7(5)
C44 C45 C46 N6 177(2)
C44 C45 C46 C41 13(4)
C40 C41 C46 N6 20(4)
C42 C41 C46 N6 -176(2)
C40 C41 C46 C45 -176(3)
C42 C41 C46 C45 -13(4)
C45 C46 N6 O10 0(3)
C41 C46 N6 O10 164(2)
C45 C46 N6 O11 -177(2)
C41 C46 N6 O11 -13(3)
O7' C40' C41' C46' -81(4)
O7' C40' C41' C42' 79(3)
C46' C41' C42' C43' -8(4)
C40' C41' C42' C43' -168.8(19)
C41' C42' C43' C44' -1(3)
C42' C43' C44' C45' 3(3)
C43' C44' C45' C46' 4(3)
C42' C41' C46' C45' 16(5)
C40' C41' C46' C45' 176(2)
C42' C41' C46' N6' 180(2)
C40' C41' C46' N6' -21(4)
C44' C45' C46' C41' -14(4)
C44' C45' C46' N6' -177.9(18)
C41' C46' N6' O11' -20(3)
C45' C46' N6' O11' 145(2)
C41' C46' N6' O10' 156(3)
C45' C46' N6' O10' -39(2)
Ni1 O1 C16 C7 -11.2(3)
Ni2 O1 C16 C7 -114.7(2)
Ni1 O1 C16 C15 169.12(15)
Ni2 O1 C16 C15 65.6(2)
C8 C7 C16 O1 174.4(2)
C6 C7 C16 O1 -8.9(3)
C8 C7 C16 C15 -5.9(3)
C6 C7 C16 C15 170.8(2)
C14 C15 C16 O1 -178.5(2)
C14 C15 C16 C7 1.8(3)
C5 N2 C6 C7 -172.1(2)
Ni1 N2 C6 C7 -1.7(4)
C16 C7 C6 N2 16.4(4)
C8 C7 C6 N2 -166.9(2)
C21 N4 C22 C23 -169.5(2)
Ni2 N4 C22 C23 0.5(4)
C32 C23 C22 N4 16.2(4)
C24 C23 C22 N4 -169.1(2)
Ni2 O6 C33 O5 -18(4)
Ni2 O6 C33 C34 169.2(13)
O6 C33 C34 C35 4(4)
O5 C33 C34 C35 -171(2)
O6 C33 C34 C39 -161(2)
O5 C33 C34 C39 24(4)
C35 C36 C37 C38 2(5)
C36 C37 C38 C39 -2(5)
C35 C34 C39 C38 3(4)
C33 C34 C39 C38 170(2)
C37 C38 C39 C34 0(4)
C37 C36 C35 N5 179(3)
C37 C36 C35 C34 2(4)
C39 C34 C35 C36 -4(3)
C33 C34 C35 C36 -169(2)
C39 C34 C35 N5 180(3)
C33 C34 C35 N5 14(4)
C36 C35 N5 O8 82(3)
C34 C35 N5 O8 -101(3)
C36 C35 N5 O9 -116(3)
C34 C35 N5 O9 61(4)
O5' C33' C34' C35' 173(2)
O5' C33' C34' C39' -7(3)
C35' C36' C37' C38' -6(4)
C36' C37' C38' C39' 7(5)
C37' C38' C39' C34' -1(4)
C35' C34' C39' C38' -8(4)
C33' C34' C39' C38' 172(2)
C39' C34' C35' C36' 9(4)
C33' C34' C35' C36' -170(2)
C39' C34' C35' N5' -172(2)
C33' C34' C35' N5' 8(4)
C37' C36' C35' C34' -2(4)
C37' C36' C35' N5' 179(3)
C34' C35' N5' O9' 75(4)
C36' C35' N5' O9' -106(4)
C34' C35' N5' O8' -125(3)
C36' C35' N5' O8' 54(4)
C25 C24 C29 C30 173.3(2)
C23 C24 C29 C30 -4.0(4)
C25 C24 C29 C28 -6.3(4)
C23 C24 C29 C28 176.4(2)
C6 N2 C5 C4 101.5(3)
Ni1 N2 C5 C4 -69.8(2)
C13 C8 C9 C10 4.6(4)
C7 C8 C9 C10 -178.7(2)
C29 C24 C25 C26 6.2(4)
C23 C24 C25 C26 -176.5(3)
C32 C31 C30 C29 1.8(4)
C24 C29 C30 C31 -0.5(4)
C28 C29 C30 C31 179.0(3)
C8 C13 C12 C11 2.1(4)
C14 C13 C12 C11 -176.4(3)
C1 N1 C3 C4 -64.0(3)
C2 N1 C3 C4 178.4(2)
Ni1 N1 C3 C4 57.4(3)
C22 N4 C21 C20 102.5(3)
Ni2 N4 C21 C20 -68.3(3)
C18 N3 C19 C20 -178.6(3)
C17 N3 C19 C20 -61.4(3)
Ni2 N3 C19 C20 59.5(3)
C8 C9 C10 C11 -1.3(4)
N4 C21 C20 C19 62.9(3)
N3 C19 C20 C21 -63.2(4)
N2 C5 C4 C3 66.1(3)
N1 C3 C4 C5 -63.8(3)
C24 C25 C26 C27 -1.4(5)
C24 C29 C28 C27 1.6(4)
C30 C29 C28 C27 -177.9(3)
C13 C12 C11 C10 1.3(5)
C9 C10 C11 C12 -1.7(5)
C29 C28 C27 C26 3.4(5)
C25 C26 C27 C28 -3.5(5)
